data_8102794
loop_
_publ_author_name
'Wolfgang Frey'
'Yaser Bathich'
'Marco Henneb\"ohle'
'Volker J\"ager'

_publ_section_title
;
 Crystal structure of
 (3S,1'S)-3-(1',2'-dihydroxyethyl)-2,3-dimethyl-tetrahydro-1,2-oxazolium
 chloride, C7H16ClNO3
;
_journal_issue 3
_journal_name_full 'Zeitschrift f\"ur Kristallographie - New Crystal Structures'
_journal_page_first 585
_journal_volume 225
_journal_year 2010
_chemical_absolute_configuration rd
_chemical_formula_moiety 'C7 H16 N O3, Cl'
_chemical_formula_sum 'C7 H16 Cl N O3'
_chemical_formula_weight 197.66
_chemical_melting_point 391
_chemical_name_systematic
; 
(3S,1'S)-3-(1',2'-dihydroxyethyl)-2,3-dimethyl-tetrahydro-1,2-oxazolium
chloride' 
;
_space_group_IT_number 19
_symmetry_cell_setting orthorhombic
_symmetry_space_group_name_Hall 'P 2ac 2ab'
_symmetry_space_group_name_H-M 'P 21 21 21'
_atom_sites_solution_hydrogens geom
_atom_sites_solution_primary direct
_atom_sites_solution_secondary difmap
_audit_creation_method SHELXL-97
_cell_angle_alpha 90.00
_cell_angle_beta 90.00
_cell_angle_gamma 90.00
_cell_formula_units_Z 4
_cell_length_a 8.1093(6)
_cell_length_b 9.8455(6)
_cell_length_c 12.1579(6)
_cell_measurement_reflns_used 25
_cell_measurement_temperature 293(2)
_cell_measurement_theta_max 25
_cell_measurement_theta_min 24
_cell_volume 970.69(10)
_computing_cell_refinement 'Siemens Xscans, Release 2.31'
_computing_data_collection 'Siemens Xscans, Release 2.31'
_computing_data_reduction 'Siemens Xscans, Release 2.31'
_computing_molecular_graphics 'SHELXTL-plus, XP (Sheldrick, 1991)'
_computing_structure_refinement 'SHELXL-97 (Sheldrick, 1997)'
_computing_structure_solution 'SHELXS-97 (Sheldrick, 1990)'
_diffrn_ambient_temperature 293(2)
_diffrn_measured_fraction_theta_full 0.934
_diffrn_measured_fraction_theta_max 0.934
_diffrn_measurement_device_type 'Siemens P4'
_diffrn_measurement_method Omega-Scan
_diffrn_radiation_monochromator graphite
_diffrn_radiation_source 'fine-focus sealed tube'
_diffrn_radiation_type CuK\a
_diffrn_radiation_wavelength 1.54178
_diffrn_reflns_av_R_equivalents 0.0308
_diffrn_reflns_av_sigmaI/netI 0.0406
_diffrn_reflns_limit_h_max 1
_diffrn_reflns_limit_h_min -9
_diffrn_reflns_limit_k_max 1
_diffrn_reflns_limit_k_min -11
_diffrn_reflns_limit_l_max 1
_diffrn_reflns_limit_l_min -14
_diffrn_reflns_number 1358
_diffrn_reflns_theta_full 67.93
_diffrn_reflns_theta_max 67.93
_diffrn_reflns_theta_min 5.78
_diffrn_standards_decay_% 20
_diffrn_standards_interval_count 100
_diffrn_standards_number 3
_exptl_absorpt_coefficient_mu 3.282
_exptl_absorpt_correction_T_max 0.953
_exptl_absorpt_correction_T_min 0.669
_exptl_absorpt_correction_type psi-scan
_exptl_absorpt_process_details 'North et al., 1968'
_exptl_crystal_colour orange
_exptl_crystal_density_diffrn 1.353
_exptl_crystal_density_method 'not measured'
_exptl_crystal_description block
_exptl_crystal_F_000 424
_exptl_crystal_size_max 0.5
_exptl_crystal_size_mid 0.4
_exptl_crystal_size_min 0.4
_refine_diff_density_max 0.355
_refine_diff_density_min -0.387
_refine_diff_density_rms 0.084
_refine_ls_abs_structure_details 'Flack H D (1983), Acta Cryst. A39, 876-881'
_refine_ls_abs_structure_Flack -0.06(5)
_refine_ls_extinction_coef 0.0180(17)
_refine_ls_extinction_expression Fc^*^=kFc[1+0.001xFc^2^\l^3^/sin(2\q)]^-1/4^
_refine_ls_extinction_method SHELXL
_refine_ls_goodness_of_fit_ref 1.039
_refine_ls_hydrogen_treatment mixed
_refine_ls_matrix_type full
_refine_ls_number_parameters 120
_refine_ls_number_reflns 1222
_refine_ls_number_restraints 0
_refine_ls_restrained_S_all 1.039
_refine_ls_R_factor_all 0.0686
_refine_ls_R_factor_gt 0.0583
_refine_ls_shift/su_max 0.000
_refine_ls_shift/su_mean 0.000
_refine_ls_structure_factor_coef Fsqd
_refine_ls_weighting_details 'calc w=1/[\s^2^(Fo^2^)+(0.0603P)^2^+1.5657P] where P=(Fo^2^+2Fc^2^)/3'
_refine_ls_weighting_scheme calc
_refine_ls_wR_factor_gt 0.1380
_refine_ls_wR_factor_ref 0.1499
_reflns_number_gt 1010
_reflns_number_total 1222
_reflns_threshold_expression >2sigma(I)
_cod_data_source_file 1267-3101.cff
_cod_data_source_block wf933yb
_cod_depositor_comments
;
The following automatic conversions were performed:
'_exptl_absorpt_correction_type' value 'Psi-Scan' changed to 'psi-scan'
according to '/home/saulius/struct/CIF-dictionaries/cif_core.dic'
dictionary named 'cif_core.dic' version 2.4.1 from 2010-06-29.

Automatic conversion script
Id: cif_fix_enum 1555 2011-01-17 13:19:09Z saulius 

The following automatic conversions were performed:

'_chemical_melting_point' value '391 K' was changed to '391' - the
value should be numeric and without a unit designator.

Automatic conversion script
Id: cif_fix_values 1569 2011-02-09 13:29:24Z adriana 
;
_cod_database_code 8102794

loop_
_symmetry_equiv_pos_as_xyz
'x, y, z'
'-x+1/2, -y, z+1/2'
'-x, y+1/2, -z+1/2'
'x+1/2, -y+1/2, -z'

loop_
_atom_site_label
_atom_site_type_symbol
_atom_site_fract_x
_atom_site_fract_y
_atom_site_fract_z
_atom_site_U_iso_or_equiv
_atom_site_adp_type
_atom_site_occupancy
_atom_site_symmetry_multiplicity
_atom_site_calc_flag
_atom_site_refinement_flags
_atom_site_disorder_assembly
_atom_site_disorder_group
Cl1 Cl 0.7466(2) -0.54037(13) 0.43023(10) 0.0587(5) Uani 1 1 d . . .
C1 C 0.7767(7) -0.1281(5) 0.7157(4) 0.0389(12) Uani 1 1 d . . .
N1 N 0.6809(5) -0.1834(4) 0.8137(3) 0.0402(10) Uani 1 1 d . . .
H1 H 0.6956 -0.2749 0.8166 0.048 Uiso 1 1 calc R . .
O2 O 0.7553(6) -0.1245(4) 0.9082(3) 0.0555(10) Uani 1 1 d . . .
C2 C 0.9499(7) -0.1475(7) 0.7624(5) 0.0558(15) Uani 1 1 d . . .
H2A H 1.0273 -0.0856 0.7280 0.067 Uiso 1 1 calc R . .
H2B H 0.9878 -0.2399 0.7513 0.067 Uiso 1 1 calc R . .
O3 O 0.7342(7) -0.3517(3) 0.6471(3) 0.0550(11) Uani 1 1 d . . .
H3 H 0.727(9) -0.415(7) 0.580(6) 0.09(2) Uiso 1 1 d . . .
C3 C 0.9311(9) -0.1160(9) 0.8846(5) 0.078(2) Uani 1 1 d . . .
H3A H 0.9918 -0.1813 0.9285 0.093 Uiso 1 1 calc R . .
H3B H 0.9723 -0.0257 0.9009 0.093 Uiso 1 1 calc R . .
O4 O 0.7930(6) -0.2309(4) 0.4186(3) 0.0559(11) Uani 1 1 d . . .
H4 H 0.783(12) -0.331(9) 0.422(7) 0.12(3) Uiso 1 1 d . . .
C4 C 0.5017(7) -0.1543(6) 0.8200(5) 0.0596(16) Uani 1 1 d . . .
H4A H 0.4574 -0.1934 0.8860 0.089 Uiso 1 1 calc R . .
H4B H 0.4472 -0.1929 0.7573 0.089 Uiso 1 1 calc R . .
H4C H 0.4846 -0.0578 0.8209 0.089 Uiso 1 1 calc R . .
C5 C 0.7350(7) -0.2126(4) 0.6145(3) 0.0376(11) Uani 1 1 d . . .
H5 H 0.6236 -0.1883 0.5902 0.045 Uiso 1 1 calc R . .
C6 C 0.8525(8) -0.1851(6) 0.5216(4) 0.0490(14) Uani 1 1 d . . .
H6A H 0.8729 -0.0882 0.5174 0.059 Uiso 1 1 calc R . .
H6B H 0.9567 -0.2295 0.5371 0.059 Uiso 1 1 calc R . .
C7 C 0.7354(10) 0.0210(5) 0.6972(4) 0.0558(15) Uani 1 1 d . . .
H7A H 0.7348 0.0678 0.7665 0.084 Uiso 1 1 calc R . .
H7B H 0.6286 0.0283 0.6636 0.084 Uiso 1 1 calc R . .
H7C H 0.8167 0.0611 0.6498 0.084 Uiso 1 1 calc R . .

loop_
_atom_site_aniso_label
_atom_site_aniso_U_11
_atom_site_aniso_U_22
_atom_site_aniso_U_33
_atom_site_aniso_U_23
_atom_site_aniso_U_13
_atom_site_aniso_U_12
Cl1 0.0851(10) 0.0450(8) 0.0459(6) -0.0120(6) -0.0096(8) 0.0090(9)
C1 0.055(3) 0.033(2) 0.028(2) -0.0025(19) -0.001(2) -0.002(2)
N1 0.058(2) 0.036(2) 0.0262(17) -0.0051(18) 0.0019(18) 0.002(2)
O2 0.083(3) 0.057(2) 0.0266(14) -0.0103(15) 0.000(2) -0.010(3)
C2 0.057(3) 0.063(4) 0.048(3) -0.001(3) -0.012(3) -0.006(3)
O3 0.103(3) 0.0289(16) 0.0335(15) -0.0013(14) 0.006(2) -0.006(2)
C3 0.074(4) 0.112(6) 0.047(3) -0.001(4) -0.011(3) -0.024(5)
O4 0.087(3) 0.054(2) 0.0263(15) -0.0006(16) 0.0029(19) -0.002(2)
C4 0.059(3) 0.068(4) 0.052(3) -0.001(3) 0.012(3) 0.011(3)
C5 0.058(3) 0.028(2) 0.0275(19) -0.0021(18) 0.001(2) 0.000(3)
C6 0.072(4) 0.046(3) 0.029(2) -0.002(2) 0.009(2) -0.006(3)
C7 0.095(4) 0.030(2) 0.042(2) 0.000(2) 0.002(4) 0.002(4)

loop_
_atom_type_symbol
_atom_type_description
_atom_type_scat_dispersion_real
_atom_type_scat_dispersion_imag
_atom_type_scat_source
C C 0.0181 0.0091 'International Tables Vol C Tables 4.2.6.8 and 6.1.1.4'
H H 0.0000 0.0000 'International Tables Vol C Tables 4.2.6.8 and 6.1.1.4'
N N 0.0311 0.0180 'International Tables Vol C Tables 4.2.6.8 and 6.1.1.4'
O O 0.0492 0.0322 'International Tables Vol C Tables 4.2.6.8 and 6.1.1.4'
Cl Cl 0.3639 0.7018 'International Tables Vol C Tables 4.2.6.8 and 6.1.1.4'

loop_
_geom_angle_atom_site_label_1
_geom_angle_atom_site_label_2
_geom_angle_atom_site_label_3
_geom_angle
_geom_angle_site_symmetry_1
_geom_angle_site_symmetry_3
_geom_angle_publ_flag
C5 C1 N1 108.9(4) . . ?
C5 C1 C7 111.0(4) . . ?
N1 C1 C7 110.4(4) . . ?
C5 C1 C2 115.9(5) . . ?
N1 C1 C2 97.7(4) . . ?
C7 C1 C2 112.2(5) . . ?
O2 N1 C4 107.2(4) . . ?
O2 N1 C1 105.7(3) . . ?
C4 N1 C1 118.2(4) . . ?
O2 N1 H1 108.5 . . ?
C4 N1 H1 108.5 . . ?
C1 N1 H1 108.5 . . ?
N1 O2 C3 106.3(4) . . ?
C1 C2 C3 104.2(5) . . ?
C1 C2 H2A 110.9 . . ?
C3 C2 H2A 110.9 . . ?
C1 C2 H2B 110.9 . . ?
C3 C2 H2B 110.9 . . ?
H2A C2 H2B 108.9 . . ?
C5 O3 H3 111(4) . . ?
O2 C3 C2 106.1(5) . . ?
O2 C3 H3A 110.5 . . ?
C2 C3 H3A 110.5 . . ?
O2 C3 H3B 110.5 . . ?
C2 C3 H3B 110.5 . . ?
H3A C3 H3B 108.7 . . ?
C6 O4 H4 108(5) . . ?
N1 C4 H4A 109.5 . . ?
N1 C4 H4B 109.5 . . ?
H4A C4 H4B 109.5 . . ?
N1 C4 H4C 109.5 . . ?
H4A C4 H4C 109.5 . . ?
H4B C4 H4C 109.5 . . ?
O3 C5 C6 112.7(4) . . ?
O3 C5 C1 107.5(4) . . ?
C6 C5 C1 111.6(4) . . ?
O3 C5 H5 108.3 . . ?
C6 C5 H5 108.3 . . ?
C1 C5 H5 108.3 . . ?
O4 C6 C5 113.0(4) . . ?
O4 C6 H6A 109.0 . . ?
C5 C6 H6A 109.0 . . ?
O4 C6 H6B 109.0 . . ?
C5 C6 H6B 109.0 . . ?
H6A C6 H6B 107.8 . . ?
C1 C7 H7A 109.5 . . ?
C1 C7 H7B 109.5 . . ?
H7A C7 H7B 109.5 . . ?
C1 C7 H7C 109.5 . . ?
H7A C7 H7C 109.5 . . ?
H7B C7 H7C 109.5 . . ?

loop_
_geom_bond_atom_site_label_1
_geom_bond_atom_site_label_2
_geom_bond_distance
_geom_bond_site_symmetry_2
_geom_bond_publ_flag
C1 C5 1.523(6) . ?
C1 N1 1.523(6) . ?
C1 C7 1.523(7) . ?
C1 C2 1.526(8) . ?
N1 O2 1.421(5) . ?
N1 C4 1.483(7) . ?
N1 H1 0.9100 . ?
O2 C3 1.456(9) . ?
C2 C3 1.526(8) . ?
C2 H2A 0.9700 . ?
C2 H2B 0.9700 . ?
O3 C5 1.426(5) . ?
O3 H3 1.02(7) . ?
C3 H3A 0.9700 . ?
C3 H3B 0.9700 . ?
O4 C6 1.416(6) . ?
O4 H4 0.99(9) . ?
C4 H4A 0.9600 . ?
C4 H4B 0.9600 . ?
C4 H4C 0.9600 . ?
C5 C6 1.502(7) . ?
C5 H5 0.9800 . ?
C6 H6A 0.9700 . ?
C6 H6B 0.9700 . ?
C7 H7A 0.9600 . ?
C7 H7B 0.9600 . ?
C7 H7C 0.9600 . ?

loop_
_geom_torsion_atom_site_label_1
_geom_torsion_atom_site_label_2
_geom_torsion_atom_site_label_3
_geom_torsion_atom_site_label_4
_geom_torsion
_geom_torsion_site_symmetry_1
_geom_torsion_site_symmetry_2
_geom_torsion_site_symmetry_3
_geom_torsion_site_symmetry_4
_geom_torsion_publ_flag
H5 C5 C6 H6A 77.1 . . . . ?
H5 C5 C6 H6B -165.6 . . . . ?
H2A C2 C3 H3A -103.2 . . . . ?
H2A C2 C3 H3B 17.1 . . . . ?
H2B C2 C3 H3A 18.0 . . . . ?
H2B C2 C3 H3B 138.3 . . . . ?
